data_4317992
loop_
_publ_author_name
'Dongwhan Lee'
'Stephen J. Lippard'

_publ_section_title
;
 Modeling Dioxygen-Activating Centers in Non-Heme Diiron Enzymes:
 Carboxylate Shifts in Diiron(II) Complexes Supported by Sterically
 Hindered Carboxylate Ligands
;
_journal_name_full 'Inorganic Chemistry'
_journal_page_first 2704
_journal_page_last 2719
_journal_paper_doi 10.1021/ic020186y
_journal_volume 41
_journal_year 2002
_chemical_formula_sum 'C88 H60 F8 Fe2 O10'
_chemical_formula_weight 1541.06
_chemical_name_common '[Fe2(m-O2CArF)2(O2CArF)2(THF)2]'
_chemical_name_systematic
;
   ?
;
_space_group_IT_number 2
_symmetry_cell_setting triclinic
_symmetry_space_group_name_Hall '-P 1'
_symmetry_space_group_name_H-M 'P -1'
_atom_sites_solution_hydrogens geom
_atom_sites_solution_primary direct
_atom_sites_solution_secondary difmap
_audit_creation_method SHELXL-97
_cell_angle_alpha 93.7940(10)
_cell_angle_beta 107.1610(10)
_cell_angle_gamma 93.5930(10)
_cell_formula_units_Z 2
_cell_length_a 13.5775(2)
_cell_length_b 16.49110(10)
_cell_length_c 16.7091(2)
_cell_measurement_temperature 293(2)
_cell_volume 3553.62(7)
_computing_cell_refinement 'Bruker SMART'
_computing_data_collection 'Bruker SMART'
_computing_data_reduction 'Bruker SHELXTL'
_computing_molecular_graphics 'Bruker SHELXTL'
_computing_publication_material 'Bruker SHELXTL'
_computing_structure_refinement 'SHELXL-97 (Sheldrick, 1997)'
_computing_structure_solution 'SHELXS-97 (Sheldrick, 1990)'
_diffrn_ambient_temperature 293(2)
_diffrn_measured_fraction_theta_full 0.843
_diffrn_measured_fraction_theta_max 0.843
_diffrn_measurement_device_type 'CCD area detector'
_diffrn_measurement_method 'phi and omega scans'
_diffrn_radiation_monochromator graphite
_diffrn_radiation_source 'fine-focus sealed tube'
_diffrn_radiation_type MoK\a
_diffrn_radiation_wavelength 0.71073
_diffrn_reflns_av_R_equivalents 0.0256
_diffrn_reflns_av_sigmaI/netI 0.0694
_diffrn_reflns_limit_h_max 17
_diffrn_reflns_limit_h_min -17
_diffrn_reflns_limit_k_max 20
_diffrn_reflns_limit_k_min -21
_diffrn_reflns_limit_l_max 19
_diffrn_reflns_limit_l_min -22
_diffrn_reflns_number 21281
_diffrn_reflns_theta_full 28.32
_diffrn_reflns_theta_max 28.32
_diffrn_reflns_theta_min 1.58
_exptl_absorpt_coefficient_mu 0.493
_exptl_crystal_colour colorless
_exptl_crystal_density_diffrn 1.440
_exptl_crystal_density_method 'not measured'
_exptl_crystal_description block
_exptl_crystal_F_000 1584
_exptl_crystal_size_max 0.25
_exptl_crystal_size_mid 0.2
_exptl_crystal_size_min 0.15
_refine_diff_density_max 1.076
_refine_diff_density_min -0.700
_refine_diff_density_rms 0.060
_refine_ls_extinction_method none
_refine_ls_goodness_of_fit_ref 1.032
_refine_ls_hydrogen_treatment mixed
_refine_ls_matrix_type full
_refine_ls_number_parameters 1013
_refine_ls_number_reflns 14929
_refine_ls_number_restraints 0
_refine_ls_restrained_S_all 1.032
_refine_ls_R_factor_all 0.0969
_refine_ls_R_factor_gt 0.0570
_refine_ls_shift/su_max 0.333
_refine_ls_shift/su_mean 0.011
_refine_ls_structure_factor_coef Fsqd
_refine_ls_weighting_details 'calc w=1/[\s^2^(Fo^2^)+(0.0615P)^2^+1.5122P] where P=(Fo^2^+2Fc^2^)/3'
_refine_ls_weighting_scheme calc
_refine_ls_wR_factor_gt 0.1298
_refine_ls_wR_factor_ref 0.1459
_reflns_number_gt 9909
_reflns_number_total 14929
_reflns_threshold_expression >2sigma(I)
_cod_data_source_file ic020186y_04.cif
_cod_data_source_block 8
_cod_depositor_comments
;
The following automatic conversions were performed:

'_symmetry_cell_setting' value 'Triclinic' changed to 'triclinic'
according to the built-in table from CIF Core dictionary named
'cif_core.dic' version 2.4.1 from 2010-06-29.

Automatic conversion script
Id: cif_fix_values 1646 2011-03-28 12:23:43Z adriana 
;
_cod_database_code 4317992

loop_
_symmetry_equiv_pos_as_xyz
'x, y, z'
'-x, -y, -z'

loop_
_atom_site_label
_atom_site_type_symbol
_atom_site_fract_x
_atom_site_fract_y
_atom_site_fract_z
_atom_site_U_iso_or_equiv
_atom_site_adp_type
_atom_site_occupancy
_atom_site_symmetry_multiplicity
_atom_site_calc_flag
_atom_site_refinement_flags
_atom_site_disorder_assembly
_atom_site_disorder_group
Fe1 Fe 0.36154(3) 0.50662(3) -0.09331(3) 0.02958(12) Uani 1 1 d . . .
Fe2 Fe 1.01561(3) 0.92662(3) 0.59984(3) 0.03370(13) Uani 1 1 d . . .
O1B O 0.41895(16) 0.57873(13) -0.18959(13) 0.0367(5) Uani 1 1 d . . .
O1D O 1.08322(18) 0.89292(16) 0.71324(14) 0.0489(6) Uani 1 1 d . . .
O1T O 0.23685(17) 0.46432(14) -0.05441(16) 0.0462(6) Uani 1 1 d . . .
O1U O 0.90191(19) 0.82950(15) 0.57783(15) 0.0483(6) Uani 1 1 d . . .
O1A O 0.42950(17) 0.40752(13) -0.05744(15) 0.0407(6) Uani 1 1 d . . .
O1C O 1.05790(17) 0.88678(14) 0.50070(14) 0.0410(5) Uani 1 1 d . . .
O2B O 0.26288(16) 0.52165(12) -0.20797(13) 0.0347(5) Uani 1 1 d . . .
O2C O 0.93197(17) 1.01945(13) 0.58823(15) 0.0410(5) Uani 1 1 d . . .
O2A O 0.40657(16) 0.60674(13) -0.01352(13) 0.0351(5) Uani 1 1 d . . .
O2D O 1.1757(2) 1.00775(18) 0.71596(19) 0.0658(8) Uani 1 1 d . . .
C1D C 0.8278(2) 1.0302(2) 0.80025(19) 0.0372(8) Uani 1 1 d . . .
C1C C 1.2144(3) 1.2950(3) 0.7153(2) 0.0574(11) Uani 1 1 d . . .
C1A C 0.2743(3) 0.2369(2) 0.1113(3) 0.0527(10) Uani 1 1 d . . .
C1B C 0.0916(4) 0.7182(2) -0.0938(3) 0.0578(11) Uani 1 1 d . . .
C2D C 0.8411(3) 0.9504(2) 0.8143(2) 0.0454(9) Uani 1 1 d . . .
H2DA H 0.7847 0.9119 0.8033 0.054 Uiso 1 1 calc R . .
C2C C 1.1425(3) 1.3497(2) 0.6886(3) 0.0603(11) Uani 1 1 d . . .
H2CA H 1.1630 1.4042 0.6867 0.072 Uiso 1 1 calc R . .
C2A C 0.2290(3) 0.1913(2) 0.0367(3) 0.0595(11) Uani 1 1 d . . .
H2AB H 0.1636 0.1642 0.0258 0.071 Uiso 1 1 calc R . .
C2B C 0.0219(3) 0.6911(3) -0.1690(3) 0.0663(13) Uani 1 1 d . . .
H2BA H -0.0484 0.6851 -0.1745 0.080 Uiso 1 1 calc R . .
C3D C 0.9417(3) 0.9286(2) 0.8455(2) 0.0430(8) Uani 1 1 d . . .
H3DA H 0.9523 0.8748 0.8566 0.052 Uiso 1 1 calc R . .
C3C C 1.0393(3) 1.3224(2) 0.6647(2) 0.0507(9) Uani 1 1 d . . .
H3CA H 0.9901 1.3593 0.6466 0.061 Uiso 1 1 calc R . .
C3A C 0.2816(3) 0.1857(2) -0.0222(3) 0.0499(9) Uani 1 1 d . . .
H3AA H 0.2511 0.1551 -0.0733 0.060 Uiso 1 1 calc R . .
C3B C 0.0571(3) 0.6726(2) -0.2371(3) 0.0564(10) Uani 1 1 d . . .
H3BA H 0.0100 0.6544 -0.2890 0.068 Uiso 1 1 calc R . .
C4D C 1.0260(2) 0.98461(19) 0.86027(18) 0.0312(7) Uani 1 1 d . . .
C4C C 1.0066(3) 1.2408(2) 0.6670(2) 0.0392(8) Uani 1 1 d . . .
C4A C 0.3812(3) 0.22597(18) -0.0060(2) 0.0388(8) Uani 1 1 d . . .
C4B C 0.1624(3) 0.68075(19) -0.2288(2) 0.0378(8) Uani 1 1 d . . .
C5D C 1.0085(3) 1.0641(2) 0.8442(2) 0.0451(9) Uani 1 1 d . . .
H5DA H 1.0645 1.1027 0.8536 0.054 Uiso 1 1 calc R . .
C5C C 1.0823(3) 1.1873(2) 0.6955(2) 0.0415(8) Uani 1 1 d . . .
H5CA H 1.0626 1.1329 0.6986 0.050 Uiso 1 1 calc R . .
C5A C 0.4248(3) 0.26958(19) 0.0718(2) 0.0382(8) Uani 1 1 d . . .
H5AA H 0.4913 0.2951 0.0845 0.046 Uiso 1 1 calc R . .
C5B C 0.2308(3) 0.70775(19) -0.1506(2) 0.0381(8) Uani 1 1 d . . .
H5BA H 0.3014 0.7135 -0.1439 0.046 Uiso 1 1 calc R . .
C6C C 1.1868(3) 1.2143(2) 0.7197(2) 0.0501(9) Uani 1 1 d . . .
H6CA H 1.2371 1.1783 0.7384 0.060 Uiso 1 1 calc R . .
C6D C 0.9083(3) 1.0879(2) 0.8141(2) 0.0491(9) Uani 1 1 d . . .
H6DA H 0.8969 1.1418 0.8037 0.059 Uiso 1 1 calc R . .
C6A C 0.3722(3) 0.2762(2) 0.1311(3) 0.0461(9) Uani 1 1 d . . .
H6AA H 0.4021 0.3061 0.1827 0.055 Uiso 1 1 calc R . .
C6B C 0.1956(3) 0.7262(2) -0.0824(3) 0.0497(9) Uani 1 1 d . . .
H6BA H 0.2418 0.7438 -0.0300 0.060 Uiso 1 1 calc R . .
C7D C 1.1337(2) 0.96024(18) 0.89581(19) 0.0306(7) Uani 1 1 d . B .
C7C C 0.8942(3) 1.21392(19) 0.6440(2) 0.0373(8) Uani 1 1 d . B .
C7A C 0.4370(2) 0.21927(18) -0.0698(2) 0.0363(7) Uani 1 1 d . A .
C7B C 0.2002(3) 0.66674(19) -0.3035(2) 0.0373(8) Uani 1 1 d . A .
C8C C 0.8294(3) 1.2627(2) 0.6724(2) 0.0475(9) Uani 1 1 d . . .
H8CA H 0.8569 1.3119 0.7039 0.057 Uiso 1 1 calc R . .
C8D C 1.1707(3) 0.9528(2) 0.9815(2) 0.0436(8) Uani 1 1 d . . .
H8DA H 1.1283 0.9621 1.0153 0.052 Uiso 1 1 calc R . .
C8A C 0.4305(3) 0.1446(2) -0.1165(2) 0.0450(9) Uani 1 1 d . . .
H8AA H 0.3888 0.1006 -0.1090 0.054 Uiso 1 1 calc R . .
C8B C 0.1583(3) 0.7094(2) -0.3739(2) 0.0490(9) Uani 1 1 d . . .
H8BA H 0.1044 0.7416 -0.3746 0.059 Uiso 1 1 calc R . .
C9C C 0.7251(3) 1.2398(2) 0.6552(2) 0.0525(10) Uani 1 1 d . . .
H9CA H 0.6832 1.2736 0.6747 0.063 Uiso 1 1 calc R . .
C9D C 1.2700(3) 0.9316(2) 1.0172(2) 0.0476(9) Uani 1 1 d . . .
H9DA H 1.2943 0.9270 1.0747 0.057 Uiso 1 1 calc R . .
C9A C 0.4856(3) 0.1353(2) -0.1741(2) 0.0516(10) Uani 1 1 d . . .
H9AA H 0.4796 0.0853 -0.2052 0.062 Uiso 1 1 calc R . .
C9B C 0.1957(3) 0.7043(2) -0.4420(2) 0.0566(11) Uani 1 1 d . . .
H9BA H 0.1669 0.7329 -0.4883 0.068 Uiso 1 1 calc R . .
C10C C 0.6830(3) 1.1666(2) 0.6090(2) 0.0492(9) Uani 1 1 d . . .
H10C H 0.6129 1.1513 0.5977 0.059 Uiso 1 1 calc R . .
C10D C 1.3326(3) 0.9174(2) 0.9677(2) 0.0397(8) Uani 1 1 d . . .
H10D H 1.3993 0.9031 0.9924 0.048 Uiso 1 1 calc R . .
C10B C 0.2761(3) 0.6567(2) -0.4418(2) 0.0546(10) Uani 1 1 d . . .
H10A H 0.3016 0.6541 -0.4877 0.065 Uiso 1 1 calc R . .
C10A C 0.5486(3) 0.1988(2) -0.1857(2) 0.0461(9) Uani 1 1 d . . .
H10B H 0.5862 0.1912 -0.2236 0.055 Uiso 1 1 calc R . .
C11D C 1.2993(2) 0.92383(17) 0.88150(19) 0.0290(6) Uani 1 1 d . B .
C11C C 0.7450(3) 1.1157(2) 0.5792(2) 0.0374(8) Uani 1 1 d . B .
C11A C 0.5568(2) 0.27524(19) -0.1410(2) 0.0366(8) Uani 1 1 d . A .
C11B C 0.3194(3) 0.61249(19) -0.3737(2) 0.0391(8) Uani 1 1 d . A .
C12D C 1.1977(2) 0.94546(17) 0.84541(18) 0.0274(6) Uani 1 1 d . . .
C12C C 0.8498(2) 1.14024(19) 0.59605(19) 0.0325(7) Uani 1 1 d . . .
C12A C 0.4999(2) 0.28446(18) -0.08331(19) 0.0313(7) Uani 1 1 d . . .
C12B C 0.2812(3) 0.61726(18) -0.3046(2) 0.0340(7) Uani 1 1 d . . .
C13D C 1.1516(3) 0.9507(2) 0.7518(2) 0.0366(8) Uani 1 1 d . B .
C13B C 0.3259(2) 0.57006(17) -0.23001(18) 0.0297(7) Uani 1 1 d . A .
C13A C 0.5083(2) 0.36825(18) -0.0384(2) 0.0303(7) Uani 1 1 d . . .
C13C C 0.9141(2) 1.08716(19) 0.5587(2) 0.0335(7) Uani 1 1 d . . .
C14C C 0.6961(2) 1.0376(2) 0.5283(2) 0.0391(8) Uani 1 1 d . . .
C14D C 1.3708(2) 0.90601(18) 0.8312(2) 0.0320(7) Uani 1 1 d . . .
C14B C 0.4027(3) 0.5593(2) -0.3779(2) 0.0421(8) Uani 1 1 d . . .
C14A C 0.6227(3) 0.3446(2) -0.1558(2) 0.0375(8) Uani 1 1 d . . .
C15C C 0.6416(3) 0.9817(2) 0.5606(2) 0.0435(8) Uani 1 1 d . B .
H15C H 0.6346 0.9934 0.6137 0.052 Uiso 1 1 calc R . .
C15D C 1.4766(2) 0.93130(19) 0.8644(2) 0.0407(8) Uani 1 1 d . B .
H15D H 1.5004 0.9609 0.9168 0.049 Uiso 1 1 calc R . .
C15A C 0.7252(3) 0.3356(3) -0.1506(2) 0.0566(11) Uani 1 1 d . A .
H15A H 0.7523 0.2858 -0.1392 0.068 Uiso 1 1 calc R . .
C15B C 0.4942(3) 0.5920(2) -0.3894(2) 0.0541(10) Uani 1 1 d . A .
H15B H 0.5040 0.6479 -0.3925 0.065 Uiso 1 1 calc R . .
C16D C 1.5456(3) 0.9135(2) 0.8218(3) 0.0488(9) Uani 1 1 d . . .
H16C H 1.6154 0.9309 0.8444 0.059 Uiso 1 1 calc R B .
C16C C 0.5971(3) 0.9084(2) 0.5149(2) 0.0497(9) Uani 1 1 d . . .
H16D H 0.5600 0.8710 0.5368 0.060 Uiso 1 1 calc R B .
C16B C 0.5703(4) 0.5428(3) -0.3963(3) 0.0633(11) Uani 1 1 d . . .
H16A H 0.6312 0.5648 -0.4042 0.076 Uiso 1 1 calc R A .
C16A C 0.7874(3) 0.4011(3) -0.1625(3) 0.0676(13) Uani 1 1 d . . .
H16B H 0.8562 0.3956 -0.1591 0.081 Uiso 1 1 calc R A .
C17D C 1.5095(3) 0.8696(2) 0.7453(3) 0.0473(9) Uani 1 1 d . B .
C17C C 0.6089(3) 0.8922(3) 0.4376(3) 0.0552(10) Uani 1 1 d . B .
C17B C 0.5541(4) 0.4608(3) -0.3914(2) 0.0613(12) Uani 1 1 d . A .
C17A C 0.7463(4) 0.4731(3) -0.1792(3) 0.0669(13) Uani 1 1 d . A .
C18C C 0.6625(3) 0.9453(3) 0.4022(2) 0.0622(12) Uani 1 1 d . . .
H18C H 0.6700 0.9322 0.3494 0.075 Uiso 1 1 calc R B .
C18D C 1.4070(3) 0.8427(2) 0.7096(2) 0.0462(9) Uani 1 1 d . . .
H18D H 1.3844 0.8127 0.6574 0.055 Uiso 1 1 calc R B .
C18A C 0.6460(3) 0.4847(3) -0.1858(2) 0.0556(10) Uani 1 1 d . . .
H18A H 0.6200 0.5349 -0.1973 0.067 Uiso 1 1 calc R A .
C18B C 0.4663(4) 0.4261(2) -0.3807(2) 0.0572(11) Uani 1 1 d . . .
H18B H 0.4572 0.3700 -0.3785 0.069 Uiso 1 1 calc R A .
C19D C 1.3384(3) 0.86137(19) 0.7535(2) 0.0370(7) Uani 1 1 d . B .
H19C H 1.2687 0.8436 0.7303 0.044 Uiso 1 1 calc R . .
C19C C 0.7049(3) 1.0189(3) 0.4476(2) 0.0514(10) Uani 1 1 d . B .
H19D H 0.7397 1.0566 0.4244 0.062 Uiso 1 1 calc R . .
C19B C 0.3904(3) 0.4755(2) -0.3730(2) 0.0470(9) Uani 1 1 d . A .
H19A H 0.3304 0.4526 -0.3644 0.056 Uiso 1 1 calc R . .
C19A C 0.5841(3) 0.4193(2) -0.1746(2) 0.0444(8) Uani 1 1 d . A .
H19B H 0.5149 0.4255 -0.1799 0.053 Uiso 1 1 calc R . .
F1D F 0.72901(14) 1.05278(14) 0.77133(13) 0.0528(5) Uani 1 1 d . . .
F1C F 1.31641(19) 1.32108(16) 0.73791(17) 0.0823(8) Uani 1 1 d . . .
F1A F 0.22169(19) 0.24398(15) 0.16926(17) 0.0732(7) Uani 1 1 d . . .
F1B F 0.0558(2) 0.73712(17) -0.02722(19) 0.0914(9) Uani 1 1 d . . .
F2C F 0.56739(18) 0.81927(16) 0.39288(16) 0.0762(7) Uani 1 1 d . . .
F2A F 0.8081(2) 0.53740(19) -0.1906(2) 0.1074(11) Uani 1 1 d . . .
F2D F 1.57808(18) 0.85073(16) 0.70252(17) 0.0711(7) Uani 1 1 d . . .
F2B F 0.6306(2) 0.41273(18) -0.39692(17) 0.0893(9) Uani 1 1 d . . .
C2T C 0.0849(4) 0.3775(4) -0.0867(6) 0.098(2) Uani 1 1 d . . .
C4T C 0.1506(4) 0.5138(3) -0.0631(4) 0.0645(12) Uani 1 1 d . A .
C3U C 0.7784(5) 0.7368(4) 0.6057(4) 0.0810(16) Uani 1 1 d . . .
C4U C 0.8435(3) 0.8166(3) 0.6364(3) 0.0590(11) Uani 1 1 d . B .
H4UA H 0.7999 0.8608 0.6375 0.071 Uiso 1 1 calc R . .
H4UB H 0.8898 0.8141 0.6926 0.071 Uiso 1 1 calc R . .
C1T C 0.1958(16) 0.3710(13) -0.0639(12) 0.063(5) Uani 0.50 1 d P A 1
H1TA H 0.2150 0.3404 -0.1078 0.076 Uiso 0.50 1 calc PR A 1
H1TB H 0.2209 0.3461 -0.0115 0.076 Uiso 0.50 1 calc PR A 1
C3T C 0.0725(7) 0.4538(8) -0.0403(7) 0.092(4) Uani 0.50 1 d P A 1
H3TA H 0.0911 0.4491 0.0197 0.111 Uiso 0.50 1 calc PR A 1
H3TB H 0.0024 0.4698 -0.0601 0.111 Uiso 0.50 1 calc PR A 1
C1V C 0.2026(12) 0.3891(12) -0.0541(14) 0.075(7) Uani 0.50 1 d P A 2
H1VA H 0.2256 0.3729 0.0028 0.090 Uiso 0.50 1 calc PR A 2
H1VB H 0.2313 0.3541 -0.0889 0.090 Uiso 0.50 1 calc PR A 2
C3V C 0.0625(6) 0.4618(6) -0.1209(8) 0.078(3) Uani 0.50 1 d P A 2
H3VA H 0.0632 0.4619 -0.1788 0.094 Uiso 0.50 1 calc PR A 2
H3VB H -0.0032 0.4785 -0.1168 0.094 Uiso 0.50 1 calc PR A 2
C1U C 0.871(3) 0.761(2) 0.510(2) 0.057(6) Uani 0.50 1 d P B 3
H1UA H 0.8682 0.7802 0.4561 0.068 Uiso 0.50 1 calc PR B 3
H1UB H 0.9213 0.7199 0.5218 0.068 Uiso 0.50 1 calc PR B 3
C2U C 0.7717(17) 0.7261(16) 0.5095(19) 0.070(6) Uani 0.50 1 d P B 3
H2UA H 0.7603 0.6690 0.4882 0.084 Uiso 0.50 1 calc PR B 3
H2UB H 0.7168 0.7555 0.4758 0.084 Uiso 0.50 1 calc PR B 3
C1W C 0.858(3) 0.7814(19) 0.504(2) 0.063(7) Uani 0.50 1 d P B 4
H1WA H 0.9105 0.7622 0.4810 0.076 Uiso 0.50 1 calc PR B 4
H1WB H 0.8111 0.8111 0.4634 0.076 Uiso 0.50 1 calc PR B 4
C2W C 0.7986(19) 0.7093(17) 0.5304(18) 0.100(8) Uani 0.50 1 d P B 4
H2WA H 0.7342 0.6927 0.4866 0.120 Uiso 0.50 1 calc PR B 4
H2WB H 0.8400 0.6630 0.5395 0.120 Uiso 0.50 1 calc PR B 4
H3UB H 0.711(5) 0.746(3) 0.601(4) 0.11(2) Uiso 1 1 d . . .
H2TB H 0.047(4) 0.331(3) -0.117(4) 0.11(2) Uiso 1 1 d . . .
H4TB H 0.151(5) 0.550(4) -0.109(4) 0.14(3) Uiso 1 1 d . . .
H4TA H 0.177(5) 0.543(4) -0.011(5) 0.15(3) Uiso 1 1 d . . .
H2TA H 0.070(6) 0.361(5) -0.028(6) 0.20(4) Uiso 1 1 d . . .
H3UA H 0.815(6) 0.688(5) 0.628(5) 0.18(3) Uiso 1 1 d . . .
C2S C 0.9024(6) 0.5175(4) 0.5718(5) 0.111(2) Uiso 1 1 d . . .
C3S C 0.9407(8) 0.5124(6) 0.4932(7) 0.134(3) Uiso 1 1 d . . .
C4S C 1.022(2) 0.4840(12) 0.4589(12) 0.293(10) Uiso 1 1 d . . .
C1S C 0.8674(8) 0.5030(6) 0.6125(7) 0.175(4) Uiso 1 1 d . . .

loop_
_atom_site_aniso_label
_atom_site_aniso_U_11
_atom_site_aniso_U_22
_atom_site_aniso_U_33
_atom_site_aniso_U_23
_atom_site_aniso_U_13
_atom_site_aniso_U_12
Fe1 0.0263(2) 0.0292(2) 0.0298(2) 0.00537(18) 0.00226(19) 0.00324(18)
Fe2 0.0338(3) 0.0373(3) 0.0256(2) -0.00331(19) 0.00242(19) 0.0078(2)
O1B 0.0330(12) 0.0431(13) 0.0303(12) 0.0050(10) 0.0029(10) 0.0045(10)
O1D 0.0403(14) 0.0707(17) 0.0271(12) -0.0065(12) -0.0033(11) 0.0167(13)
O1T 0.0354(13) 0.0470(14) 0.0600(16) 0.0190(12) 0.0166(12) 0.0057(11)
O1U 0.0558(16) 0.0488(15) 0.0361(14) -0.0068(11) 0.0122(12) -0.0083(12)
O1A 0.0373(13) 0.0297(12) 0.0571(16) 0.0104(11) 0.0148(12) 0.0084(10)
O1C 0.0448(14) 0.0470(14) 0.0313(12) -0.0041(10) 0.0131(11) 0.0029(11)
O2B 0.0376(12) 0.0303(11) 0.0313(12) 0.0061(9) 0.0025(10) 0.0011(10)
O2C 0.0401(13) 0.0357(13) 0.0430(14) 0.0025(10) 0.0049(11) 0.0097(10)
O2A 0.0379(13) 0.0351(12) 0.0291(12) -0.0017(9) 0.0069(10) 0.0003(10)
O2D 0.080(2) 0.0731(19) 0.069(2) 0.0429(16) 0.0475(17) 0.0355(16)
C1D 0.0312(17) 0.057(2) 0.0243(16) 0.0058(15) 0.0088(14) 0.0098(16)
C1C 0.054(2) 0.062(3) 0.041(2) -0.0051(19) -0.0013(19) -0.017(2)
C1A 0.050(2) 0.044(2) 0.073(3) 0.018(2) 0.029(2) 0.0072(18)
C1B 0.076(3) 0.047(2) 0.069(3) 0.013(2) 0.044(3) 0.023(2)
C2D 0.0315(18) 0.047(2) 0.057(2) -0.0055(17) 0.0151(17) -0.0011(15)
C2C 0.072(3) 0.042(2) 0.057(3) -0.0062(19) 0.012(2) -0.015(2)
C2A 0.044(2) 0.052(2) 0.079(3) 0.020(2) 0.013(2) -0.0085(19)
C2B 0.044(2) 0.071(3) 0.097(4) 0.021(3) 0.035(3) 0.025(2)
C3D 0.0360(19) 0.0336(18) 0.058(2) -0.0052(16) 0.0144(17) 0.0013(15)
C3C 0.066(3) 0.038(2) 0.045(2) -0.0042(16) 0.014(2) 0.0065(18)
C3A 0.041(2) 0.041(2) 0.058(2) 0.0123(18) 0.0005(19) -0.0053(16)
C3B 0.039(2) 0.061(3) 0.065(3) 0.008(2) 0.007(2) 0.0167(19)
C4D 0.0287(16) 0.0424(18) 0.0220(15) -0.0018(13) 0.0085(13) 0.0005(14)
C4C 0.055(2) 0.0344(18) 0.0272(17) -0.0048(14) 0.0119(16) 0.0027(16)
C4A 0.0371(18) 0.0263(16) 0.046(2) 0.0109(14) 0.0006(16) 0.0010(14)
C4B 0.0425(19) 0.0278(16) 0.0418(19) 0.0050(14) 0.0086(16) 0.0117(14)
C5D 0.0357(19) 0.047(2) 0.049(2) 0.0178(17) 0.0066(17) -0.0044(16)
C5C 0.052(2) 0.0388(18) 0.0259(17) 0.0009(14) 0.0015(16) -0.0011(16)
C5A 0.0354(18) 0.0294(17) 0.046(2) 0.0102(15) 0.0063(16) 0.0008(14)
C5B 0.0439(19) 0.0309(17) 0.0391(19) 0.0029(14) 0.0114(16) 0.0046(15)
C6C 0.052(2) 0.052(2) 0.0338(19) 0.0003(16) -0.0045(17) 0.0013(18)
C6D 0.043(2) 0.049(2) 0.054(2) 0.0236(18) 0.0075(18) 0.0075(17)
C6A 0.052(2) 0.0339(18) 0.054(2) 0.0103(16) 0.0173(19) 0.0039(16)
C6B 0.067(3) 0.040(2) 0.046(2) 0.0029(17) 0.023(2) 0.0028(18)
C7D 0.0288(16) 0.0340(16) 0.0260(16) -0.0007(13) 0.0053(13) -0.0005(13)
C7C 0.053(2) 0.0349(18) 0.0276(17) 0.0049(14) 0.0150(16) 0.0104(15)
C7A 0.0354(17) 0.0285(16) 0.0351(18) 0.0055(13) -0.0054(14) 0.0041(14)
C7B 0.0427(19) 0.0297(16) 0.0329(18) 0.0015(13) 0.0009(15) 0.0058(14)
C8C 0.073(3) 0.0377(19) 0.039(2) 0.0043(15) 0.0245(19) 0.0139(18)
C8D 0.042(2) 0.063(2) 0.0239(17) -0.0011(16) 0.0069(15) 0.0052(17)
C8A 0.050(2) 0.0310(18) 0.039(2) 0.0022(15) -0.0099(17) 0.0014(16)
C8B 0.063(2) 0.041(2) 0.036(2) 0.0049(16) 0.0003(18) 0.0223(18)
C9C 0.065(3) 0.055(2) 0.050(2) 0.0118(19) 0.031(2) 0.029(2)
C9D 0.046(2) 0.066(2) 0.0219(17) -0.0030(16) -0.0021(15) 0.0093(18)
C9A 0.072(3) 0.0328(19) 0.036(2) -0.0061(15) -0.0055(19) 0.0145(19)
C9B 0.089(3) 0.045(2) 0.0298(19) 0.0103(16) 0.004(2) 0.024(2)
C10C 0.046(2) 0.059(2) 0.046(2) 0.0108(18) 0.0172(18) 0.0156(18)
C10D 0.0310(17) 0.0412(19) 0.0355(18) -0.0012(15) -0.0065(15) 0.0029(14)
C10B 0.085(3) 0.050(2) 0.032(2) 0.0087(17) 0.018(2) 0.019(2)
C10A 0.059(2) 0.046(2) 0.0291(18) -0.0019(15) 0.0043(17) 0.0178(18)
C11D 0.0275(15) 0.0248(15) 0.0297(16) -0.0007(12) 0.0021(13) -0.0007(12)
C11C 0.0414(19) 0.0445(19) 0.0278(17) 0.0083(14) 0.0096(15) 0.0141(15)
C11A 0.0372(18) 0.0384(18) 0.0269(16) 0.0019(14) -0.0030(14) 0.0113(15)
C11B 0.052(2) 0.0332(17) 0.0301(17) 0.0017(14) 0.0088(16) 0.0093(15)
C12D 0.0288(15) 0.0236(14) 0.0273(15) 0.0030(12) 0.0049(13) -0.0013(12)
C12C 0.0399(18) 0.0355(17) 0.0233(15) 0.0073(13) 0.0086(14) 0.0108(14)
C12A 0.0292(16) 0.0276(15) 0.0294(16) 0.0016(12) -0.0038(13) 0.0080(13)
C12B 0.0420(18) 0.0256(15) 0.0290(16) -0.0001(12) 0.0030(14) 0.0024(14)
C13D 0.0380(19) 0.047(2) 0.0344(18) 0.0132(16) 0.0190(16) 0.0235(16)
C13B 0.0368(18) 0.0237(15) 0.0257(15) -0.0021(12) 0.0049(14) 0.0076(13)
C13A 0.0312(17) 0.0284(16) 0.0327(17) 0.0076(13) 0.0110(14) 0.0019(13)
C13C 0.0311(17) 0.0350(17) 0.0285(17) -0.0036(14) 0.0020(14) -0.0006(14)
C14C 0.0276(17) 0.058(2) 0.0295(17) 0.0050(15) 0.0033(14) 0.0090(15)
C14D 0.0279(16) 0.0245(15) 0.0412(19) 0.0066(13) 0.0057(14) 0.0027(12)
C14B 0.059(2) 0.044(2) 0.0237(16) 0.0015(14) 0.0124(16) 0.0097(17)
C14A 0.0398(19) 0.047(2) 0.0249(16) -0.0029(14) 0.0086(14) 0.0082(15)
C15C 0.0340(18) 0.061(2) 0.0356(19) 0.0035(17) 0.0103(15) 0.0074(17)
C15D 0.0330(18) 0.0314(17) 0.054(2) 0.0024(15) 0.0074(16) 0.0035(14)
C15A 0.048(2) 0.071(3) 0.046(2) -0.017(2) 0.0110(19) 0.009(2)
C15B 0.072(3) 0.053(2) 0.042(2) 0.0091(18) 0.023(2) 0.011(2)
C16D 0.0324(19) 0.041(2) 0.074(3) 0.0078(19) 0.0166(19) 0.0053(16)
C16C 0.038(2) 0.061(2) 0.046(2) 0.0057(19) 0.0069(17) -0.0005(18)
C16B 0.069(3) 0.079(3) 0.053(3) 0.019(2) 0.030(2) 0.021(2)
C16A 0.044(2) 0.092(4) 0.063(3) -0.020(3) 0.018(2) -0.006(2)
C17D 0.042(2) 0.047(2) 0.066(3) 0.0212(19) 0.030(2) 0.0185(17)
C17C 0.038(2) 0.070(3) 0.047(2) -0.011(2) -0.0002(18) -0.0033(19)
C17B 0.077(3) 0.077(3) 0.037(2) 0.004(2) 0.021(2) 0.037(3)
C17A 0.064(3) 0.080(3) 0.053(3) -0.006(2) 0.022(2) -0.028(3)
C18C 0.044(2) 0.095(3) 0.036(2) -0.015(2) 0.0020(18) -0.007(2)
C18D 0.049(2) 0.050(2) 0.043(2) 0.0059(17) 0.0166(18) 0.0144(17)
C18A 0.065(3) 0.056(2) 0.046(2) 0.0051(19) 0.020(2) -0.006(2)
C18B 0.085(3) 0.045(2) 0.039(2) -0.0026(17) 0.012(2) 0.024(2)
C19D 0.0324(17) 0.0388(18) 0.0386(19) 0.0064(15) 0.0068(15) 0.0093(14)
C19C 0.040(2) 0.077(3) 0.0312(19) 0.0058(18) 0.0036(16) -0.0025(19)
C19B 0.060(2) 0.042(2) 0.037(2) -0.0013(16) 0.0105(18) 0.0115(18)
C19A 0.050(2) 0.052(2) 0.0338(19) 0.0038(16) 0.0148(17) 0.0075(18)
F1D 0.0343(11) 0.0816(15) 0.0442(12) 0.0127(11) 0.0100(9) 0.0186(10)
F1C 0.0611(16) 0.0788(17) 0.0815(19) 0.0022(14) -0.0105(14) -0.0241(13)
F1A 0.0713(16) 0.0674(16) 0.099(2) 0.0226(14) 0.0497(16) 0.0064(13)
F1B 0.116(2) 0.090(2) 0.105(2) 0.0176(17) 0.082(2) 0.0297(17)
F2C 0.0594(15) 0.0885(18) 0.0662(16) -0.0283(14) 0.0083(13) -0.0141(13)
F2A 0.095(2) 0.107(2) 0.119(3) -0.003(2) 0.046(2) -0.0490(19)
F2D 0.0600(15) 0.0876(18) 0.0858(19) 0.0174(14) 0.0466(14) 0.0264(13)
F2B 0.105(2) 0.110(2) 0.0705(18) 0.0160(15) 0.0398(16) 0.0680(18)
C2T 0.049(3) 0.089(4) 0.149(7) 0.001(4) 0.025(4) -0.025(3)
C4T 0.049(3) 0.062(3) 0.089(4) 0.001(3) 0.030(3) 0.016(2)
C3U 0.066(3) 0.082(4) 0.101(5) 0.008(3) 0.037(3) -0.011(3)
C4U 0.057(2) 0.071(3) 0.054(3) 0.003(2) 0.024(2) 0.006(2)
C1T 0.089(11) 0.036(9) 0.074(8) 0.004(5) 0.044(7) -0.022(6)
C3T 0.043(5) 0.157(12) 0.076(7) -0.040(7) 0.032(5) -0.018(6)
C1V 0.021(5) 0.029(8) 0.164(17) 0.040(9) 0.006(6) -0.005(5)
C3V 0.041(5) 0.070(6) 0.106(9) -0.002(6) -0.005(5) 0.015(4)
C1U 0.073(9) 0.047(14) 0.040(8) -0.019(8) 0.007(6) -0.007(8)
C2U 0.047(6) 0.060(9) 0.077(13) -0.001(7) -0.017(7) -0.006(5)
C1W 0.077(15) 0.054(16) 0.052(9) -0.014(9) 0.022(9) -0.026(10)
C2W 0.13(2) 0.081(15) 0.084(17) -0.009(11) 0.035(16) -0.060(14)

loop_
_atom_type_symbol
_atom_type_description
_atom_type_scat_dispersion_real
_atom_type_scat_dispersion_imag
_atom_type_scat_source
C C 0.0033 0.0016 'International Tables Vol C Tables 4.2.6.8 and 6.1.1.4'
H H 0.0000 0.0000 'International Tables Vol C Tables 4.2.6.8 and 6.1.1.4'
O O 0.0106 0.0060 'International Tables Vol C Tables 4.2.6.8 and 6.1.1.4'
F F 0.0171 0.0103 'International Tables Vol C Tables 4.2.6.8 and 6.1.1.4'
Fe Fe 0.3463 0.8444 'International Tables Vol C Tables 4.2.6.8 and 6.1.1.4'

loop_
_geom_angle_atom_site_label_1
_geom_angle_atom_site_label_2
_geom_angle_atom_site_label_3
_geom_angle
_geom_angle_site_symmetry_1
_geom_angle_site_symmetry_3
_geom_angle_publ_flag
O1A Fe1 O2A 116.64(9) . . ?
O1A Fe1 O2B 126.93(9) . . ?
O2A Fe1 O2B 116.02(9) . . ?
O1A Fe1 O1T 89.23(9) . . ?
O2A Fe1 O1T 98.02(10) . . ?
O2B Fe1 O1T 89.76(9) . . ?
O1A Fe1 O1B 117.07(9) . . ?
O2A Fe1 O1B 87.26(8) . . ?
O2B Fe1 O1B 59.63(8) . . ?
O1T Fe1 O1B 147.48(9) . . ?
O2C Fe2 O1D 119.50(10) . . ?
O2C Fe2 O1C 117.64(10) . . ?
O1D Fe2 O1C 121.14(10) . . ?
O2C Fe2 O1U 101.17(10) . . ?
O1D Fe2 O1U 90.49(11) . . ?
O1C Fe2 O1U 91.58(9) . . ?
O2C Fe2 O2D 93.48(9) . . ?
O1D Fe2 O2D 54.09(9) . . ?
O1C Fe2 O2D 110.29(9) . . ?
O1U Fe2 O2D 144.18(9) . . ?
C13B O1B Fe1 82.61(18) . . ?
C13D O1D Fe2 106.8(2) . . ?
C4T O1T C1T 109.1(8) . . ?
C1V O1T Fe1 127.6(8) . . ?
C4T O1T Fe1 119.1(2) . . ?
C1T O1T Fe1 123.3(7) . . ?
C4U O1U C1U 108.5(16) . . ?
C1W O1U Fe2 127.4(16) . . ?
C4U O1U Fe2 121.1(2) . . ?
C1U O1U Fe2 130.2(16) . . ?
C13A O1A Fe1 151.2(2) . . ?
C13C O1C Fe2 140.9(2) 2_776 . ?
C13B O2B Fe1 95.65(18) . . ?
C13C O2C Fe2 147.4(2) . . ?
C13A O2A Fe1 132.0(2) 2_665 . ?
C13D O2D Fe2 76.2(2) . . ?
C6D C1D C2D 122.8(3) . . ?
C6D C1D F1D 118.8(3) . . ?
C2D C1D F1D 118.4(3) . . ?
F1C C1C C2C 119.1(4) . . ?
F1C C1C C6C 118.7(4) . . ?
C2C C1C C6C 122.2(4) . . ?
C2A C1A F1A 119.4(4) . . ?
C2A C1A C6A 122.4(4) . . ?
F1A C1A C6A 118.2(4) . . ?
C2B C1B C6B 122.5(4) . . ?
C2B C1B F1B 118.4(4) . . ?
C6B C1B F1B 119.1(4) . . ?
C1D C2D C3D 117.9(3) . . ?
C1C C2C C3C 118.7(4) . . ?
C1A C2A C3A 119.1(4) . . ?
C1B C2B C3B 119.0(4) . . ?
C4D C3D C2D 121.6(3) . . ?
C2C C3C C4C 121.8(4) . . ?
C2A C3A C4A 120.9(4) . . ?
C2B C3B C4B 120.6(4) . . ?
C5D C4D C3D 118.1(3) . . ?
C5D C4D C7D 121.0(3) . . ?
C3D C4D C7D 120.8(3) . . ?
C5C C4C C3C 117.7(3) . . ?
C5C C4C C7C 121.8(3) . . ?
C3C C4C C7C 120.4(3) . . ?
C5A C4A C3A 117.7(3) . . ?
C5A C4A C7A 122.0(3) . . ?
C3A C4A C7A 120.3(3) . . ?
C5B C4B C3B 118.4(3) . . ?
C5B C4B C7B 120.7(3) . . ?
C3B C4B C7B 120.8(3) . . ?
C4D C5D C6D 121.4(3) . . ?
C6C C5C C4C 121.0(3) . . ?
C6A C5A C4A 121.9(3) . . ?
C6B C5B C4B 121.0(3) . . ?
C1C C6C C5C 118.7(4) . . ?
C1D C6D C5D 118.2(3) . . ?
C1A C6A C5A 118.0(4) . . ?
C1B C6B C5B 118.5(4) . . ?
C8D C7D C12D 119.4(3) . . ?
C8D C7D C4D 118.6(3) . . ?
C12D C7D C4D 122.0(3) . . ?
C8C C7C C12C 117.6(3) . . ?
C8C C7C C4C 119.1(3) . . ?
C12C C7C C4C 123.3(3) . . ?
C8A C7A C12A 118.1(3) . . ?
C8A C7A C4A 119.3(3) . . ?
C12A C7A C4A 122.5(3) . . ?
C8B C7B C12B 118.2(3) . . ?
C8B C7B C4B 118.3(3) . . ?
C12B C7B C4B 123.3(3) . . ?
C9C C8C C7C 121.6(3) . . ?
C9D C8D C7D 120.6(3) . . ?
C9A C8A C7A 120.8(3) . . ?
C9B C8B C7B 121.2(3) . . ?
C10C C9C C8C 120.0(3) . . ?
C10D C9D C8D 119.9(3) . . ?
C10A C9A C8A 120.8(3) . . ?
C8B C9B C10B 120.0(3) . . ?
C9C C10C C11C 120.5(4) . . ?
C9D C10D C11D 121.8(3) . . ?
C9B C10B C11B 120.9(3) . . ?
C9A C10A C11A 120.6(3) . . ?
C10D C11D C12D 118.0(3) . . ?
C10D C11D C14D 119.0(3) . . ?
C12D C11D C14D 123.0(3) . . ?
C12C C11C C10C 118.9(3) . . ?
C12C C11C C14C 122.3(3) . . ?
C10C C11C C14C 118.8(3) . . ?
C10A C11A C12A 118.3(3) . . ?
C10A C11A C14A 120.3(3) . . ?
C12A C11A C14A 121.4(3) . . ?
C10B C11B C12B 119.1(3) . . ?
C10B C11B C14B 119.0(3) . . ?
C12B C11B C14B 121.9(3) . . ?
C7D C12D C11D 120.3(3) . . ?
C7D C12D C13D 117.1(3) . . ?
C11D C12D C13D 122.6(3) . . ?
C11C C12C C7C 121.4(3) . . ?
C11C C12C C13C 118.2(3) . . ?
C7C C12C C13C 120.4(3) . . ?
C7A C12A C11A 121.5(3) . . ?
C7A C12A C13A 121.9(3) . . ?
C11A C12A C13A 116.7(3) . . ?
C11B C12B C7B 120.5(3) . . ?
C11B C12B C13B 120.6(3) . . ?
C7B C12B C13B 118.9(3) . . ?
O2D C13D O1D 122.3(3) . . ?
O2D C13D C12D 122.3(3) . . ?
O1D C13D C12D 115.4(3) . . ?
O1B C13B O2B 120.7(3) . . ?
O1B C13B C12B 122.1(3) . . ?
O2B C13B C12B 117.2(3) . . ?
O2A C13A O1A 125.5(3) 2_665 . ?
O2A C13A C12A 117.3(3) 2_665 . ?
O1A C13A C12A 117.2(3) . . ?
O1C C13C O2C 126.1(3) 2_776 . ?
O1C C13C C12C 117.0(3) 2_776 . ?
O2C C13C C12C 116.8(3) . . ?
C15C C14C C19C 118.4(3) . . ?
C15C C14C C11C 120.1(3) . . ?
C19C C14C C11C 121.4(3) . . ?
C19D C14D C15D 117.5(3) . . ?
C19D C14D C11D 122.6(3) . . ?
C15D C14D C11D 119.8(3) . . ?
C19B C14B C15B 118.2(3) . . ?
C19B C14B C11B 121.2(3) . . ?
C15B C14B C11B 120.6(3) . . ?
C15A C14A C19A 118.5(3) . . ?
C15A C14A C11A 120.1(3) . . ?
C19A C14A C11A 121.4(3) . . ?
C14C C15C C16C 121.0(3) . . ?
C16D C15D C14D 121.7(3) . . ?
C14A C15A C16A 120.0(4) . . ?
C16B C15B C14B 121.0(4) . . ?
C17D C16D C15D 118.4(3) . . ?
C17C C16C C15C 118.6(4) . . ?
C17B C16B C15B 118.4(4) . . ?
C17A C16A C15A 119.0(4) . . ?
C16D C17D F2D 118.9(3) . . ?
C16D C17D C18D 122.7(3) . . ?
F2D C17D C18D 118.4(4) . . ?
C16C C17C F2C 119.1(4) . . ?
C16C C17C C18C 123.1(4) . . ?
F2C C17C C18C 117.8(4) . . ?
C18B C17B F2B 119.3(4) . . ?
C18B C17B C16B 122.7(4) . . ?
F2B C17B C16B 117.9(4) . . ?
C16A C17A C18A 123.1(4) . . ?
C16A C17A F2A 118.7(4) . . ?
C18A C17A F2A 118.2(5) . . ?
C17C C18C C19C 117.8(4) . . ?
C17D C18D C19D 118.1(3) . . ?
C17A C18A C19A 117.7(4) . . ?
C17B C18B C19B 118.8(4) . . ?
C18D C19D C14D 121.6(3) . . ?
C18C C19C C14C 121.1(4) . . ?
C18B C19B C14B 120.8(4) . . ?
C18A C19A C14A 121.5(4) . . ?
C1T C2T C3T 105.2(10) . . ?
O1T C4T C3T 100.7(6) . . ?
C4U C3U C2U 103.1(11) . . ?
O1U C4U C3U 106.4(4) . . ?
C2T C3T C4T 100.5(6) . . ?
C2U C1U O1U 107(3) . . ?
C1U C2U C3U 102(2) . . ?
O1U C1W C2W 104(3) . . ?

loop_
_geom_bond_atom_site_label_1
_geom_bond_atom_site_label_2
_geom_bond_distance
_geom_bond_site_symmetry_2
_geom_bond_publ_flag
Fe1 O1A 1.968(2) . ?
Fe1 O2A 1.995(2) . ?
Fe1 O2B 2.029(2) . ?
Fe1 O1T 2.082(2) . ?
Fe1 O1B 2.342(2) . ?
Fe2 O2C 1.949(2) . ?
Fe2 O1D 1.980(2) . ?
Fe2 O1C 1.993(2) . ?
Fe2 O1U 2.088(2) . ?
Fe2 O2D 2.661(3) . ?
O1B C13B 1.238(4) . ?
O1D C13D 1.281(4) . ?
O1A C13A 1.256(4) . ?
O1C C13C 1.254(4) 2_776 ?
O2B C13B 1.283(4) . ?
O2C C13C 1.259(4) . ?
O2A C13A 1.249(4) 2_665 ?
O2D C13D 1.225(4) . ?
C1D C6D 1.358(5) . ?
C1D C2D 1.366(5) . ?
C1D F1D 1.370(4) . ?
C1C F1C 1.357(4) . ?
C1C C2C 1.367(6) . ?
C1C C6C 1.373(5) . ?
C1A C2A 1.366(6) . ?
C1A F1A 1.365(4) . ?
C1A C6A 1.379(5) . ?
C1B C2B 1.357(6) . ?
C1B C6B 1.365(6) . ?
C1B F1B 1.366(4) . ?
C2D C3D 1.390(5) . ?
C2C C3C 1.375(6) . ?
C2A C3A 1.377(6) . ?
C2B C3B 1.382(6) . ?
C3D C4D 1.378(4) . ?
C3C C4C 1.398(5) . ?
C3A C4A 1.410(5) . ?
C3B C4B 1.391(5) . ?
C4D C5D 1.376(5) . ?
C4D C7D 1.498(4) . ?
C4C C5C 1.393(5) . ?
C4C C7C 1.489(5) . ?
C4A C5A 1.388(5) . ?
C4A C7A 1.481(5) . ?
C4B C5B 1.386(5) . ?
C4B C7B 1.493(5) . ?
C5D C6D 1.395(5) . ?
C5C C6C 1.391(5) . ?
C5A C6A 1.384(5) . ?
C5B C6B 1.383(5) . ?
C7D C8D 1.388(4) . ?
C7D C12D 1.398(4) . ?
C7C C8C 1.390(5) . ?
C7C C12C 1.406(4) . ?
C7A C8A 1.397(5) . ?
C7A C12A 1.403(4) . ?
C7B C8B 1.402(4) . ?
C7B C12B 1.414(4) . ?
C8C C9C 1.382(5) . ?
C8D C9D 1.380(5) . ?
C8A C9A 1.389(5) . ?
C8B C9B 1.376(5) . ?
C9C C10C 1.381(5) . ?
C9D C10D 1.369(5) . ?
C9A C10A 1.371(5) . ?
C9B C10B 1.383(5) . ?
C10C C11C 1.394(5) . ?
C10D C11D 1.390(4) . ?
C10B C11B 1.392(5) . ?
C10A C11A 1.403(5) . ?
C11D C12D 1.412(4) . ?
C11D C14D 1.490(4) . ?
C11C C12C 1.395(5) . ?
C11C C14C 1.495(5) . ?
C11A C12A 1.409(5) . ?
C11A C14A 1.487(5) . ?
C11B C12B 1.398(5) . ?
C11B C14B 1.490(5) . ?
C12D C13D 1.514(4) . ?
C12C C13C 1.504(4) . ?
C12A C13A 1.509(4) . ?
C12B C13B 1.507(4) . ?
C13A O2A 1.249(4) 2_665 ?
C13C O1C 1.254(4) 2_776 ?
C14C C15C 1.380(5) . ?
C14C C19C 1.404(5) . ?
C14D C19D 1.385(4) . ?
C14D C15D 1.403(4) . ?
C14B C19B 1.391(5) . ?
C14B C15B 1.393(5) . ?
C14A C15A 1.386(5) . ?
C14A C19A 1.389(5) . ?
C15C C16C 1.387(5) . ?
C15D C16D 1.369(5) . ?
C15A C16A 1.391(6) . ?
C15B C16B 1.380(5) . ?
C16D C17D 1.364(5) . ?
C16C C17C 1.359(5) . ?
C16B C17B 1.369(6) . ?
C16A C17A 1.355(6) . ?
C17D F2D 1.369(4) . ?
C17D C18D 1.374(5) . ?
C17C F2C 1.367(4) . ?
C17C C18C 1.376(6) . ?
C17B C18B 1.354(6) . ?
C17B F2B 1.367(4) . ?
C17A C18A 1.360(6) . ?
C17A F2A 1.368(5) . ?
C18C C19C 1.383(5) . ?
C18D C19D 1.382(5) . ?
C18A C19A 1.381(5) . ?
C18B C19B 1.383(5) . ?
C2T C1T 1.45(2) . ?
C2T C3T 1.479(13) . ?
C2T C1V 1.524(17) . ?
C2T C3V 1.552(11) . ?
C4T C3V 1.477(10) . ?
C4T C3T 1.551(12) . ?
C3U C2W 1.42(3) . ?
C3U C4U 1.508(7) . ?
C3U C2U 1.58(3) . ?
C1U C2U 1.43(5) . ?
C1W C2W 1.55(4) . ?
